data_7034317
loop_
_publ_author_name
'Cepeda, Javier'
'P\'erez-Y\'a\~nez, Sonia'
'Beobide, Garikoitz'
'Castillo, Oscar'
'Garc\'ia, Jos\'e \'Angel'
'Lanchas, M\'onica'
'Luque, Antonio'

_publ_section_title
;
 Enhancing luminescence properties of
 lanthanide(iii)/pyrimidine-4,6-dicarboxylato system by solvent-free
 approach.
;
_journal_issue 15
_journal_name_full 'Dalton transactions (Cambridge, England : 2003)'
_journal_page_first 6972
_journal_page_last 6986
_journal_paper_doi 10.1039/c4dt03797a
_journal_volume 44
_journal_year 2015
_chemical_compound_source 'synthesis as described'
_chemical_formula_moiety 'C6 H4 Gd N3 O8, H2 O'
_chemical_formula_structural 'C6 H4 Gd N3 O8, H2 O'
_chemical_formula_sum 'C6 H6 Gd N3 O9'
_chemical_formula_weight 421.39
_chemical_name_systematic
Poly{[aqua(nitrato-k2O,O')(mu4-pyrimidine-4,6-dicarboxylato-k2N,O:k2N',O':kO'':kO''')gadolinium(III)]hydrate}
_space_group_IT_number 173
_symmetry_cell_setting hexagonal
_symmetry_Int_Tables_number 173
_symmetry_space_group_name_Hall 'P 6c'
_symmetry_space_group_name_H-M 'P 63'
_atom_sites_solution_hydrogens geom
_atom_sites_solution_primary direct
_atom_sites_solution_secondary difmap
_audit_creation_method SHELXL97
_audit_update_record
;
2015-02-06 deposited with the CCDC.
2015-03-06 downloaded from the CCDC.
;
_cell_angle_alpha 90.00
_cell_angle_beta 90.00
_cell_angle_gamma 120.00
_cell_formula_units_Z 6
_cell_length_a 15.8956(4)
_cell_length_b 15.8956(4)
_cell_length_c 7.6028(2)
_cell_measurement_reflns_used 11658
_cell_measurement_temperature 100(2)
_cell_measurement_theta_max 73.12
_cell_measurement_theta_min 3.21
_cell_volume 1663.64(7)
_computing_cell_refinement
;
CrysAlisPro, Agilent Technologies,
Version 1.171.35.15 (release 03-08-2011 CrysAlis171 .NET)
(compiled Aug  3 2011,13:03:54)
;
_computing_data_collection
;
CrysAlisPro, Agilent Technologies,
Version 1.171.35.15 (release 03-08-2011 CrysAlis171 .NET)
(compiled Aug  3 2011,13:03:54)
;
_computing_data_reduction
;
CrysAlisPro, Agilent Technologies,
Version 1.171.35.15 (release 03-08-2011 CrysAlis171 .NET)
(compiled Aug  3 2011,13:03:54)
;
_computing_molecular_graphics 'Ortep-3 (Farrugia, 1997)'
_computing_publication_material 'WinGX (Farrugia, 1999)'
_computing_structure_refinement 'SHELXL-97 (Sheldrick, 1997)'
_computing_structure_solution 'Sir92 (Altomare et al., 1993)'
_diffrn_ambient_temperature 100(2)
_diffrn_measured_fraction_theta_full 1.000
_diffrn_measured_fraction_theta_max 1.000
_diffrn_measurement_device_type 'SuperNova, Single source at offset), Atlas'
_diffrn_measurement_method \w
_diffrn_radiation_monochromator mirror
_diffrn_radiation_source 'SuperNova (Cu) X-ray Source'
_diffrn_radiation_type CuK\a
_diffrn_radiation_wavelength 1.54180
_diffrn_reflns_av_R_equivalents 0.0409
_diffrn_reflns_av_unetI/netI 0.0356
_diffrn_reflns_limit_h_max 19
_diffrn_reflns_limit_h_min -19
_diffrn_reflns_limit_k_max 19
_diffrn_reflns_limit_k_min -17
_diffrn_reflns_limit_l_max 6
_diffrn_reflns_limit_l_min -9
_diffrn_reflns_number 11658
_diffrn_reflns_theta_full 73.12
_diffrn_reflns_theta_max 73.12
_diffrn_reflns_theta_min 3.21
_diffrn_standards_decay_% 0
_diffrn_standards_interval_count 0
_diffrn_standards_interval_time 0
_diffrn_standards_number 0
_exptl_absorpt_coefficient_mu 39.239
_exptl_absorpt_correction_T_max 0.396
_exptl_absorpt_correction_T_min 0.078
_exptl_absorpt_correction_type numerical
_exptl_absorpt_process_details
;
CrysAlisPro, Agilent Technologies,
Version 1.171.35.15 (release 03-08-2011 CrysAlis171 .NET)
(compiled Aug  3 2011,13:03:54)
Analytical numeric absorption correction using a multifaceted crystal
model based on expressions derived by R.C. Clark & J.S. Reid.
(Clark, R. C. & Reid, J. S. (1995). Acta Cryst. A51, 887-897)
;
_exptl_crystal_colour colourless
_exptl_crystal_density_diffrn 2.524
_exptl_crystal_density_meas 2.53(1)
_exptl_crystal_density_method flotation
_exptl_crystal_description rectangular
_exptl_crystal_F_000 1194
_exptl_crystal_preparation 'Magnetic properties'
_exptl_crystal_size_max 0.19
_exptl_crystal_size_mid 0.09
_exptl_crystal_size_min 0.05
_refine_diff_density_max 0.389
_refine_diff_density_min -0.494
_refine_diff_density_rms 0.073
_refine_ls_abs_structure_details 'Flack H D (1983), Acta Cryst. A39, 876-881'
_refine_ls_abs_structure_Flack 0.011(5)
_refine_ls_extinction_method none
_refine_ls_goodness_of_fit_ref 0.969
_refine_ls_hydrogen_treatment constr
_refine_ls_matrix_type full
_refine_ls_number_parameters 173
_refine_ls_number_reflns 1895
_refine_ls_number_restraints 1
_refine_ls_restrained_S_all 0.969
_refine_ls_R_factor_all 0.0200
_refine_ls_R_factor_gt 0.0173
_refine_ls_shift/su_max 0.004
_refine_ls_shift/su_mean 0.000
_refine_ls_structure_factor_coef Fsqd
_refine_ls_weighting_details 'calc w=1/[\s^2^(Fo^2^)+(0.0075P)^2^+0.0000P] where P=(Fo^2^+2Fc^2^)/3'
_refine_ls_weighting_scheme calc
_refine_ls_wR_factor_gt 0.0330
_refine_ls_wR_factor_ref 0.0338
_reflns_number_gt 1760
_reflns_number_total 1895
_reflns_threshold_expression >2sigma(I)
_cod_data_source_file c4dt03797a2.cif
_cod_data_source_block 2-Gd
_cod_depositor_comments 'Adding full bibliography for 7034314--7034317.cif.'
_cod_original_cell_volume 1663.64(11)
_cod_database_code 7034317

loop_
_symmetry_equiv_pos_as_xyz
'x, y, z'
'-x, -y, z+1/2'
'-y, x-y, z'
'-x+y, -x, z'
'x-y, x, z+1/2'
'y, -x+y, z+1/2'

loop_
_atom_site_label
_atom_site_type_symbol
_atom_site_fract_x
_atom_site_fract_y
_atom_site_fract_z
_atom_site_U_iso_or_equiv
_atom_site_adp_type
_atom_site_occupancy
_atom_site_symmetry_multiplicity
_atom_site_calc_flag
_atom_site_refinement_flags
Gd1 Gd 0.370211(10) 0.185107(10) 0.25515(4) 0.00838(5) Uani 1 1 d .
N11 N 0.5012(2) 0.1524(2) 0.4014(4) 0.0106(5) Uani 1 1 d .
C12 C 0.5934(2) 0.1866(2) 0.3507(4) 0.0121(6) Uani 1 1 d .
H12 H 0.6195 0.2388 0.2730 0.014 Uiso 1 1 calc R
N13 N 0.6513(2) 0.1524(2) 0.4017(4) 0.0104(5) Uani 1 1 d .
C14 C 0.6124(2) 0.0760(2) 0.5114(5) 0.0114(6) Uani 1 1 d .
C15 C 0.5179(3) 0.0354(3) 0.5708(5) 0.0148(7) Uani 1 1 d .
H15 H 0.4916 -0.0172 0.6476 0.018 Uiso 1 1 calc R
C16 C 0.4636(2) 0.0764(2) 0.5108(5) 0.0124(7) Uani 1 1 d .
C17 C 0.3570(3) 0.0334(3) 0.5581(5) 0.0131(7) Uani 1 1 d .
O171 O 0.31327(18) 0.07236(19) 0.4925(4) 0.0174(5) Uani 1 1 d .
O172 O 0.32137(18) -0.03986(19) 0.6556(4) 0.0196(6) Uani 1 1 d .
C18 C 0.6763(3) 0.0328(3) 0.5576(5) 0.0133(7) Uani 1 1 d .
O181 O 0.75941(18) 0.07272(19) 0.4923(4) 0.0176(5) Uani 1 1 d .
O182 O 0.63888(19) -0.03946(19) 0.6554(4) 0.0188(5) Uani 1 1 d .
O21 O 0.3745(2) 0.1870(2) -0.0764(4) 0.0291(7) Uani 1 1 d .
N22 N 0.4657(3) 0.2330(3) -0.0865(5) 0.0275(8) Uani 1 1 d .
O23 O 0.51105(19) 0.2553(2) 0.0618(4) 0.0200(5) Uani 1 1 d .
O24 O 0.5083(3) 0.2540(4) -0.2259(6) 0.0534(13) Uani 1 1 d .
O1W O 0.20275(17) 0.10117(18) 0.1720(4) 0.0172(5) Uani 1 1 d .
O2W O 0.09129(18) -0.09146(18) 0.2614(7) 0.0192(6) Uani 1 1 d .
H11W H 0.1687 0.0436 0.2128 0.029 Uiso 1 1 d .
H12W H 0.1725 0.1301 0.2075 0.029 Uiso 1 1 d .
H21W H 0.1147 -0.1171 0.3390 0.029 Uiso 1 1 d .
H22W H 0.1111 -0.1110 0.1596 0.029 Uiso 1 1 d .

loop_
_atom_site_aniso_label
_atom_site_aniso_U_11
_atom_site_aniso_U_22
_atom_site_aniso_U_33
_atom_site_aniso_U_23
_atom_site_aniso_U_13
_atom_site_aniso_U_12
Gd1 0.00706(7) 0.00576(7) 0.01272(8) -0.00072(16) -0.00128(16) 0.00351(6)
N11 0.0079(13) 0.0083(13) 0.0159(15) -0.0014(11) -0.0002(11) 0.0043(11)
C12 0.0131(16) 0.0085(14) 0.0130(16) 0.0015(12) -0.0004(13) 0.0042(13)
N13 0.0086(12) 0.0081(13) 0.0147(14) -0.0009(11) -0.0010(11) 0.0043(11)
C14 0.0099(15) 0.0113(15) 0.0149(16) -0.0004(13) -0.0002(13) 0.0067(13)
C15 0.0147(17) 0.0134(16) 0.0180(16) 0.0049(15) 0.0032(14) 0.0083(14)
C16 0.0097(15) 0.0095(15) 0.0174(16) -0.0004(13) -0.0016(13) 0.0043(13)
C17 0.0109(16) 0.0104(16) 0.0172(16) -0.0006(13) 0.0028(13) 0.0046(13)
O171 0.0151(12) 0.0183(13) 0.0242(13) 0.0122(11) 0.0086(11) 0.0123(10)
O172 0.0087(11) 0.0157(13) 0.0309(15) 0.0131(12) 0.0041(11) 0.0034(10)
C18 0.0112(16) 0.0112(16) 0.0185(17) 0.0018(14) -0.0005(13) 0.0063(14)
O181 0.0099(11) 0.0191(13) 0.0247(13) 0.0110(11) 0.0045(11) 0.0079(10)
O182 0.0148(12) 0.0163(13) 0.0301(15) 0.0114(12) 0.0065(11) 0.0115(11)
O21 0.0225(14) 0.0407(18) 0.0169(13) -0.0039(13) -0.0058(11) 0.0103(14)
N22 0.0239(18) 0.034(2) 0.0198(17) 0.0022(16) 0.0013(15) 0.0108(16)
O23 0.0155(13) 0.0242(14) 0.0168(12) 0.0013(11) 0.0016(10) 0.0072(11)
O24 0.0417(19) 0.084(3) 0.019(3) 0.0039(17) 0.0076(15) 0.020(2)
O1W 0.0097(11) 0.0103(11) 0.0320(13) -0.0002(10) -0.0017(10) 0.0053(10)
O2W 0.0170(10) 0.0160(10) 0.0262(18) 0.0013(14) -0.0003(14) 0.0095(9)

loop_
_atom_type_symbol
_atom_type_description
_atom_type_scat_dispersion_real
_atom_type_scat_dispersion_imag
_atom_type_scat_source
C C 0.0181 0.0091 'International Tables Vol C Tables 4.2.6.8 and 6.1.1.4'
H H 0.0000 0.0000 'International Tables Vol C Tables 4.2.6.8 and 6.1.1.4'
N N 0.0311 0.0180 'International Tables Vol C Tables 4.2.6.8 and 6.1.1.4'
O O 0.0492 0.0322 'International Tables Vol C Tables 4.2.6.8 and 6.1.1.4'
Gd Gd -8.8380 11.9157 'International Tables Vol C Tables 4.2.6.8 and 6.1.1.4'

loop_
_geom_angle_atom_site_label_1
_geom_angle_atom_site_label_2
_geom_angle_atom_site_label_3
_geom_angle
_geom_angle_site_symmetry_1
_geom_angle_site_symmetry_3
O172 Gd1 O182 142.16(11) 5_554 2_654
O172 Gd1 O181 72.20(11) 5_554 4_665
O182 Gd1 O181 139.17(10) 2_654 4_665
O172 Gd1 O171 139.27(10) 5_554 .
O182 Gd1 O171 72.11(10) 2_654 .
O181 Gd1 O171 68.42(9) 4_665 .
O172 Gd1 O1W 82.32(9) 5_554 .
O182 Gd1 O1W 82.14(9) 2_654 .
O181 Gd1 O1W 83.31(9) 4_665 .
O171 Gd1 O1W 83.23(9) . .
O172 Gd1 O23 81.35(10) 5_554 .
O182 Gd1 O23 81.23(10) 2_654 .
O181 Gd1 O23 136.22(9) 4_665 .
O171 Gd1 O23 136.03(9) . .
O1W Gd1 O23 127.50(10) . .
O172 Gd1 O21 71.52(11) 5_554 .
O182 Gd1 O21 71.32(11) 2_654 .
O181 Gd1 O21 140.11(11) 4_665 .
O171 Gd1 O21 139.87(11) . .
O1W Gd1 O21 75.99(10) . .
O23 Gd1 O21 51.50(9) . .
O172 Gd1 N13 67.08(9) 5_554 4_665
O182 Gd1 N13 137.09(9) 2_654 4_665
O181 Gd1 N13 64.63(9) 4_665 4_665
O171 Gd1 N13 103.77(10) . 4_665
O1W Gd1 N13 140.67(9) . 4_665
O23 Gd1 N13 73.19(9) . 4_665
O21 Gd1 N13 114.11(10) . 4_665
O172 Gd1 N11 137.06(9) 5_554 .
O182 Gd1 N11 67.07(9) 2_654 .
O181 Gd1 N11 103.79(10) 4_665 .
O171 Gd1 N11 64.63(9) . .
O1W Gd1 N11 140.53(9) . .
O23 Gd1 N11 73.04(9) . .
O21 Gd1 N11 113.92(10) . .
N13 Gd1 N11 72.73(8) 4_665 .
O172 Gd1 N22 74.77(11) 5_554 .
O182 Gd1 N22 74.88(11) 2_654 .
O181 Gd1 N22 145.64(10) 4_665 .
O171 Gd1 N22 145.65(10) . .
O1W Gd1 N22 101.50(10) . .
O23 Gd1 N22 26.00(10) . .
O21 Gd1 N22 25.50(10) . .
N13 Gd1 N22 93.92(10) 4_665 .
N11 Gd1 N22 93.91(10) . .
C16 N11 C12 116.8(3) . .
C16 N11 Gd1 113.6(2) . .
C12 N11 Gd1 127.7(2) . .
N13 C12 N11 125.9(3) . .
N13 C12 H12 117.1 . .
N11 C12 H12 117.1 . .
C12 N13 C14 116.6(3) . .
C12 N13 Gd1 127.5(2) . 3_655
C14 N13 Gd1 113.8(2) . 3_655
N13 C14 C15 121.8(3) . .
N13 C14 C18 116.2(3) . .
C15 C14 C18 121.9(3) . .
C14 C15 C16 117.2(3) . .
C14 C15 H15 121.4 . .
C16 C15 H15 121.4 . .
N11 C16 C15 121.6(3) . .
N11 C16 C17 116.7(3) . .
C15 C16 C17 121.6(3) . .
O171 C17 O172 126.5(3) . .
O171 C17 C16 117.1(3) . .
O172 C17 C16 116.3(3) . .
C17 O171 Gd1 125.6(2) . .
C17 O172 Gd1 149.9(2) . 6
O182 C18 O181 127.1(3) . .
O182 C18 C14 115.8(3) . .
O181 C18 C14 117.0(3) . .
C18 O181 Gd1 125.8(2) . 3_655
C18 O182 Gd1 149.5(3) . 2_655
N22 O21 Gd1 94.8(2) . .
O24 N22 O21 122.5(4) . .
O24 N22 O23 122.0(4) . .
O21 N22 O23 115.5(3) . .
O24 N22 Gd1 177.8(3) . .
O21 N22 Gd1 59.7(2) . .
O23 N22 Gd1 55.82(18) . .
N22 O23 Gd1 98.2(2) . .
Gd1 O1W H11W 115.7 . .
Gd1 O1W H12W 112.5 . .
H11W O1W H12W 103.6 . .
H21W O2W H22W 96.1 . .

loop_
_geom_bond_atom_site_label_1
_geom_bond_atom_site_label_2
_geom_bond_distance
_geom_bond_site_symmetry_2
Gd1 O172 2.365(2) 5_554
Gd1 O182 2.371(2) 2_654
Gd1 O181 2.376(3) 4_665
Gd1 O171 2.380(3) .
Gd1 O1W 2.390(2) .
Gd1 O23 2.433(3) .
Gd1 O21 2.521(3) .
Gd1 N13 2.631(3) 4_665
Gd1 N11 2.632(3) .
Gd1 N22 2.911(4) .
N11 C16 1.336(5) .
N11 C12 1.339(4) .
C12 N13 1.339(4) .
C12 H12 0.9300 .
N13 C14 1.342(5) .
N13 Gd1 2.631(3) 3_655
C14 C15 1.381(5) .
C14 C18 1.524(5) .
C15 C16 1.394(5) .
C15 H15 0.9300 .
C16 C17 1.520(5) .
C17 O171 1.244(5) .
C17 O172 1.251(5) .
O172 Gd1 2.365(2) 6
C18 O182 1.242(5) .
C18 O181 1.248(5) .
O181 Gd1 2.376(3) 3_655
O182 Gd1 2.371(2) 2_655
O21 N22 1.258(5) .
N22 O24 1.212(6) .
N22 O23 1.289(5) .
O1W H11W 0.8556 .
O1W H12W 0.8580 .
O2W H21W 0.8967 .
O2W H22W 0.9446 .

loop_
_geom_hbond_atom_site_label_D
_geom_hbond_atom_site_label_H
_geom_hbond_atom_site_label_A
_geom_hbond_distance_DH
_geom_hbond_distance_HA
_geom_hbond_distance_DA
_geom_hbond_angle_DHA
_geom_hbond_site_symmetry_A
O1W H11W O2W 0.86 1.90 2.748(4) 169.9 .
O1W H12W O2W 0.86 1.90 2.751(4) 171.5 3
O2W H21W O21 0.90 2.07 2.913(4) 156.9 6
O2W H22W O171 0.94 2.23 3.033(5) 142.0 6_554
O2W H22W O181 0.94 2.23 3.033(5) 142.3 2_654
